data_4129034
loop_
_publ_author_name
'Hu, Zhifei'
'Tang, Yu'
'Yu, Biao'

_publ_section_title
;
 Glycosylation with 3,5-Dimethyl-4-(2'-phenylethynylphenyl)phenyl (EPP)
 Glycosides via a Dearomative Activation Mechanism.
;
_journal_issue 12
_journal_name_full 'Journal of the American Chemical Society'
_journal_page_first 4806
_journal_page_last 4810
_journal_paper_doi 10.1021/jacs.9b00210
_journal_volume 141
_journal_year 2019
_chemical_formula_sum 'C14 H13 I O'
_chemical_formula_weight 324.14
_space_group_crystal_system orthorhombic
_space_group_IT_number 60
_space_group_name_Hall '-P 2n 2ab'
_space_group_name_H-M_alt 'P b c n'
_atom_sites_solution_hydrogens mixed
_audit_creation_method SHELXL-2013
_cell_angle_alpha 90
_cell_angle_beta 90
_cell_angle_gamma 90
_cell_formula_units_Z 8
_cell_length_a 22.1638(12)
_cell_length_b 15.0475(9)
_cell_length_c 7.4990(4)
_cell_measurement_reflns_used 9908
_cell_measurement_temperature 173(2)
_cell_measurement_theta_max 55.042
_cell_measurement_theta_min 5.414
_cell_volume 2501.0(2)
_computing_cell_refinement 'Bruker SAINT'
_computing_data_collection 'Bruker APEX2'
_computing_data_reduction 'Bruker SAINT'
_computing_molecular_graphics 'Bruker SHELXTL'
_computing_publication_material 'Bruker SHELXTL'
_computing_structure_refinement 'SHELXL-2013 (Sheldrick, 2013)'
_computing_structure_solution 'SHELXS-97 (Sheldrick 2008)'
_diffrn_ambient_temperature 173(2)
_diffrn_measured_fraction_theta_full 0.996
_diffrn_measured_fraction_theta_max 0.996
_diffrn_measurement_device_type 'Bruker APEX-II CCD'
_diffrn_measurement_method '\f and \w scans'
_diffrn_radiation_type MoK\a
_diffrn_radiation_wavelength 0.71073
_diffrn_reflns_av_R_equivalents 0.0626
_diffrn_reflns_av_unetI/netI 0.0325
_diffrn_reflns_Laue_measured_fraction_full 0.996
_diffrn_reflns_Laue_measured_fraction_max 0.996
_diffrn_reflns_limit_h_max 27
_diffrn_reflns_limit_h_min -27
_diffrn_reflns_limit_k_max 18
_diffrn_reflns_limit_k_min -17
_diffrn_reflns_limit_l_max 9
_diffrn_reflns_limit_l_min -9
_diffrn_reflns_number 24490
_diffrn_reflns_point_group_measured_fraction_full 0.996
_diffrn_reflns_point_group_measured_fraction_max 0.996
_diffrn_reflns_theta_full 25.242
_diffrn_reflns_theta_max 25.997
_diffrn_reflns_theta_min 2.707
_exptl_absorpt_coefficient_mu 2.537
_exptl_absorpt_correction_T_max 0.7456
_exptl_absorpt_correction_T_min 0.4208
_exptl_absorpt_correction_type multi-scan
_exptl_absorpt_process_details sadabs
_exptl_crystal_colour colorless
_exptl_crystal_density_diffrn 1.722
_exptl_crystal_description prismatic
_exptl_crystal_F_000 1264
_exptl_crystal_size_max 0.200
_exptl_crystal_size_mid 0.170
_exptl_crystal_size_min 0.110
_refine_diff_density_max 1.428
_refine_diff_density_min -1.014
_refine_diff_density_rms 0.120
_refine_ls_extinction_method none
_refine_ls_goodness_of_fit_ref 1.138
_refine_ls_hydrogen_treatment constr
_refine_ls_matrix_type full
_refine_ls_number_parameters 147
_refine_ls_number_reflns 2453
_refine_ls_number_restraints 14
_refine_ls_restrained_S_all 1.317
_refine_ls_R_factor_all 0.0621
_refine_ls_R_factor_gt 0.0560
_refine_ls_shift/su_max 0.001
_refine_ls_shift/su_mean 0.000
_refine_ls_structure_factor_coef Fsqd
_refine_ls_weighting_details 'w=1/[\s^2^(Fo^2^)+(0.0419P)^2^+16.0558P] where P=(Fo^2^+2Fc^2^)/3'
_refine_ls_weighting_scheme calc
_refine_ls_wR_factor_gt 0.1303
_refine_ls_wR_factor_ref 0.1341
_reflns_Friedel_coverage 0.000
_reflns_number_gt 2190
_reflns_number_total 2453
_reflns_threshold_expression 'I > 2\s(I)'
_cod_data_source_file ja9b00210_si_002.cif
_cod_data_source_block d8v18031
_cod_database_code 4129034
_shelx_space_group_comment
; 
The symmetry employed for this shelxl refinement is uniquely defined 
by the following loop, which should always be used as a source of 
symmetry information in preference to the above space-group names. 
They are only intended as comments. 
;
_shelx_estimated_absorpt_t_min 0.631
_shelx_estimated_absorpt_t_max 0.768
_shelxl_version_number 2013-4

loop_
_space_group_symop_operation_xyz
'x, y, z'
'-x+1/2, -y+1/2, z+1/2'
'-x, y, -z+1/2'
'x+1/2, -y+1/2, -z'
'-x, -y, -z'
'x-1/2, y-1/2, -z-1/2'
'x, -y, z-1/2'
'-x-1/2, y-1/2, z'

loop_
_atom_site_label
_atom_site_type_symbol
_atom_site_fract_x
_atom_site_fract_y
_atom_site_fract_z
_atom_site_U_iso_or_equiv
_atom_site_adp_type
_atom_site_occupancy
_atom_site_site_symmetry_order
_atom_site_calc_flag
_atom_site_refinement_flags_posn
_atom_site_refinement_flags_adp
_atom_site_refinement_flags_occupancy
_atom_site_disorder_assembly
_atom_site_disorder_group
I1 I 0.55529(2) 0.62121(3) 0.97361(8) 0.0509(2) Uani 1 1 d . U . A 1
O1 O 0.5181(2) 0.9219(3) 0.4233(7) 0.0528(12) Uani 1 1 d D U . B 1
H1 H 0.5189 0.9217 0.3157 0.063 Uiso 0.6 1 d DR U P B 1
H1' H 0.5102 0.9719 0.4581 0.063 Uiso 0.4 1 d DR U P B 2
C1 C 0.6489(2) 0.6334(3) 0.9385(10) 0.0372(14) Uani 1 1 d . . . . .
C2 C 0.6866(3) 0.5776(4) 1.0360(10) 0.0393(15) Uani 1 1 d . . . . .
H2 H 0.6701 0.5373 1.1202 0.047 Uiso 1 1 calc R U . . .
C3 C 0.7486(3) 0.5814(4) 1.0095(9) 0.0408(16) Uani 1 1 d . . . . .
H3 H 0.7747 0.5440 1.0762 0.049 Uiso 1 1 calc R U . . .
C4 C 0.7722(3) 0.6402(4) 0.8850(11) 0.0493(19) Uani 1 1 d . . . . .
H4 H 0.8144 0.6417 0.8636 0.059 Uiso 1 1 calc R U . . .
C5 C 0.7345(2) 0.6964(4) 0.7927(10) 0.0420(16) Uani 1 1 d . . . . .
H5 H 0.7513 0.7377 0.7108 0.050 Uiso 1 1 calc R U . . .
C6 C 0.6717(2) 0.6942(3) 0.8166(9) 0.0350(14) Uani 1 1 d . . . . .
C7 C 0.6318(2) 0.7548(3) 0.7112(9) 0.0345(14) Uani 1 1 d . . . . .
C8 C 0.6180(2) 0.8400(3) 0.7774(10) 0.0395(15) Uani 1 1 d . . . . .
C9 C 0.5807(3) 0.8954(4) 0.6782(11) 0.0446(17) Uani 1 1 d . . . . .
H9 H 0.5721 0.9535 0.7209 0.054 Uiso 1 1 calc R U . . .
C10 C 0.5568(3) 0.8688(4) 0.5254(12) 0.051(2) Uani 1 1 d . . . . .
C11 C 0.5708(2) 0.7840(4) 0.4489(10) 0.0403(15) Uani 1 1 d . . . . .
H11 H 0.5553 0.7668 0.3359 0.048 Uiso 1 1 calc R U . . .
C12 C 0.6084(2) 0.7273(3) 0.5479(10) 0.0382(15) Uani 1 1 d . . . . .
C13 C 0.6228(3) 0.6363(4) 0.4746(11) 0.0526(19) Uani 1 1 d . . . . .
H13A H 0.6665 0.6303 0.4598 0.079 Uiso 1 1 calc R U . . .
H13B H 0.6029 0.6287 0.3587 0.079 Uiso 1 1 calc R U . . .
H13C H 0.6082 0.5907 0.5575 0.079 Uiso 1 1 calc R U . . .
C14 C 0.6425(3) 0.8709(4) 0.9535(12) 0.0549(19) Uani 1 1 d . . . . .
H14A H 0.6277 0.9310 0.9785 0.082 Uiso 1 1 calc R U . . .
H14B H 0.6867 0.8714 0.9492 0.082 Uiso 1 1 calc R U . . .
H14C H 0.6290 0.8304 1.0479 0.082 Uiso 1 1 calc R U . . .

loop_
_atom_site_aniso_label
_atom_site_aniso_U_11
_atom_site_aniso_U_22
_atom_site_aniso_U_33
_atom_site_aniso_U_23
_atom_site_aniso_U_13
_atom_site_aniso_U_12
I1 0.0180(2) 0.0444(3) 0.0904(4) 0.0125(2) -0.00653(19) -0.00262(15)
O1 0.0466(18) 0.0457(18) 0.066(2) 0.0135(16) 0.0003(16) 0.0067(15)
C1 0.015(2) 0.022(2) 0.075(4) -0.002(3) -0.007(3) -0.0001(19)
C2 0.028(3) 0.017(2) 0.072(4) -0.002(3) -0.008(3) 0.002(2)
C3 0.025(3) 0.025(3) 0.073(5) -0.007(3) -0.015(3) 0.010(2)
C4 0.016(3) 0.035(3) 0.097(6) -0.013(3) -0.007(3) 0.005(2)
C5 0.020(3) 0.026(3) 0.079(5) -0.002(3) -0.001(3) 0.002(2)
C6 0.016(2) 0.017(2) 0.072(4) -0.004(3) -0.008(3) 0.0025(19)
C7 0.012(2) 0.015(2) 0.077(5) 0.003(3) 0.001(3) 0.0017(18)
C8 0.017(2) 0.017(2) 0.085(5) 0.003(3) 0.003(3) 0.000(2)
C9 0.021(3) 0.019(3) 0.094(6) 0.008(3) 0.004(3) 0.008(2)
C10 0.021(3) 0.034(3) 0.099(6) 0.003(4) 0.002(3) 0.005(2)
C11 0.019(3) 0.023(3) 0.078(5) 0.010(3) -0.008(3) -0.001(2)
C12 0.019(3) 0.017(2) 0.079(5) 0.006(3) -0.002(3) 0.002(2)
C13 0.046(4) 0.024(3) 0.087(6) -0.004(3) -0.022(4) 0.013(3)
C14 0.043(4) 0.028(3) 0.094(6) -0.003(4) -0.001(4) 0.010(3)

loop_
_atom_type_symbol
_atom_type_description
_atom_type_scat_dispersion_real
_atom_type_scat_dispersion_imag
_atom_type_scat_source
C C 0.0033 0.0016 'International Tables Vol C Tables 4.2.6.8 and 6.1.1.4'
H H 0.0000 0.0000 'International Tables Vol C Tables 4.2.6.8 and 6.1.1.4'
O O 0.0106 0.0060 'International Tables Vol C Tables 4.2.6.8 and 6.1.1.4'
I I -0.4742 1.8119 'International Tables Vol C Tables 4.2.6.8 and 6.1.1.4'

loop_
_geom_angle_atom_site_label_1
_geom_angle_atom_site_label_2
_geom_angle_atom_site_label_3
_geom_angle
C10 O1 H1 122.2
C6 C1 C2 121.7(5)
C6 C1 I1 119.9(4)
C2 C1 I1 118.3(5)
C3 C2 C1 119.6(6)
C3 C2 H2 120.2
C1 C2 H2 120.2
C4 C3 C2 119.7(6)
C4 C3 H3 120.2
C2 C3 H3 120.2
C5 C4 C3 120.0(6)
C5 C4 H4 120.0
C3 C4 H4 120.0
C4 C5 C6 121.6(6)
C4 C5 H5 119.2
C6 C5 H5 119.2
C1 C6 C5 117.4(5)
C1 C6 C7 122.4(5)
C5 C6 C7 120.3(6)
C12 C7 C8 119.9(5)
C12 C7 C6 120.3(5)
C8 C7 C6 119.8(6)
C9 C8 C7 119.1(7)
C9 C8 C14 120.0(6)
C7 C8 C14 120.9(6)
C10 C9 C8 121.3(6)
C10 C9 H9 119.3
C8 C9 H9 119.3
C9 C10 O1 123.1(6)
C9 C10 C11 121.9(6)
O1 C10 C11 114.9(7)
C12 C11 C10 117.3(7)
C12 C11 H11 121.4
C10 C11 H11 121.4
C7 C12 C11 120.4(5)
C7 C12 C13 120.7(5)
C11 C12 C13 118.9(6)
C12 C13 H13A 109.5
C12 C13 H13B 109.5
H13A C13 H13B 109.5
C12 C13 H13C 109.5
H13A C13 H13C 109.5
H13B C13 H13C 109.5
C8 C14 H14A 109.5
C8 C14 H14B 109.5
H14A C14 H14B 109.5
C8 C14 H14C 109.5
H14A C14 H14C 109.5
H14B C14 H14C 109.5

loop_
_geom_bond_atom_site_label_1
_geom_bond_atom_site_label_2
_geom_bond_distance
I1 C1 2.100(5)
O1 C10 1.399(8)
O1 H1 0.8075
C1 C6 1.388(9)
C1 C2 1.392(8)
C2 C3 1.389(9)
C2 H2 0.9500
C3 C4 1.389(10)
C3 H3 0.9500
C4 C5 1.376(9)
C4 H4 0.9500
C5 C6 1.404(7)
C5 H5 0.9500
C6 C7 1.495(8)
C7 C12 1.393(9)
C7 C8 1.408(7)
C8 C9 1.391(9)
C8 C14 1.502(11)
C9 C10 1.324(11)
C9 H9 0.9500
C10 C11 1.434(9)
C11 C12 1.404(8)
C11 H11 0.9500
C12 C13 1.510(8)
C13 H13A 0.9800
C13 H13B 0.9800
C13 H13C 0.9800
C14 H14A 0.9800
C14 H14B 0.9800
C14 H14C 0.9800

loop_
_geom_torsion_atom_site_label_1
_geom_torsion_atom_site_label_2
_geom_torsion_atom_site_label_3
_geom_torsion_atom_site_label_4
_geom_torsion
C6 C1 C2 C3 -1.1(10)
I1 C1 C2 C3 177.1(5)
C1 C2 C3 C4 -0.5(10)
C2 C3 C4 C5 2.1(10)
C3 C4 C5 C6 -2.1(10)
C2 C1 C6 C5 1.1(9)
I1 C1 C6 C5 -177.0(5)
C2 C1 C6 C7 -179.8(6)
I1 C1 C6 C7 2.1(8)
C4 C5 C6 C1 0.5(10)
C4 C5 C6 C7 -178.6(6)
C1 C6 C7 C12 -88.3(8)
C5 C6 C7 C12 90.8(7)
C1 C6 C7 C8 91.8(7)
C5 C6 C7 C8 -89.1(8)
C12 C7 C8 C9 0.4(8)
C6 C7 C8 C9 -179.7(5)
C12 C7 C8 C14 179.6(6)
C6 C7 C8 C14 -0.5(8)
C7 C8 C9 C10 1.6(9)
C14 C8 C9 C10 -177.7(6)
C8 C9 C10 O1 178.8(6)
C8 C9 C10 C11 -3.7(10)
C9 C10 C11 C12 3.7(10)
O1 C10 C11 C12 -178.6(5)
C8 C7 C12 C11 -0.2(9)
C6 C7 C12 C11 179.9(5)
C8 C7 C12 C13 179.8(6)
C6 C7 C12 C13 -0.1(9)
C10 C11 C12 C7 -1.7(9)
C10 C11 C12 C13 178.3(6)
